data_7036030
loop_
_publ_author_name
'Mori, Asami'
'Suzuki, Takayoshi'
'Nakatani, Yuichi'
'Sunatsuki, Yukinari'
'Kojima, Masaaki'
'Nakajima, Kiyohiko'

_publ_section_title
;
 Palladium(ii) mononuclear and palladium(ii)/ruthenium(ii) heterodinuclear
 complexes containing 2-quinolyl-substituted
 (pyridine-2-carbonyl)hydrazone.
;
_journal_issue 36
_journal_name_full 'Dalton transactions (Cambridge, England : 2003)'
_journal_page_first 15757
_journal_page_last 15760
_journal_paper_doi 10.1039/c5dt02345a
_journal_volume 44
_journal_year 2015
_chemical_formula_moiety 'C16.5 H12 Cl2 N4 O Pd'
_chemical_formula_sum 'C16.5 H12 Cl2 N4 O Pd'
_chemical_formula_weight 459.61
_space_group_IT_number 15
_symmetry_cell_setting monoclinic
_symmetry_Int_Tables_number 15
_symmetry_space_group_name_Hall '-C 2yc'
_symmetry_space_group_name_H-M 'C 1 2/c 1'
_atom_sites_solution_hydrogens geom
_atom_sites_solution_primary direct
_atom_sites_solution_secondary difmap
_audit_creation_method SHELXL-97
_audit_update_record
;
2015-06-11 deposited with the CCDC.
2015-07-31 downloaded from the CCDC.
;
_cell_angle_alpha 90.00
_cell_angle_beta 118.589(1)
_cell_angle_gamma 90.00
_cell_formula_units_Z 8
_cell_length_a 22.4138(4)
_cell_length_b 9.6592(2)
_cell_length_c 17.3560(3)
_cell_measurement_reflns_used 16745
_cell_measurement_temperature 298
_cell_measurement_theta_max 27.50
_cell_measurement_theta_min 3.17
_cell_volume 3299.42(11)
_computing_cell_refinement CrystalClear
_computing_data_collection 'CrystalClear (Rigaku, 2008)'
_computing_data_reduction CrystalClear
_computing_molecular_graphics 'ORTEP-3 for win'
_computing_publication_material SHELXL97
_computing_structure_refinement 'SHELXL97 (Sheldrick, 2008)'
_computing_structure_solution 'SIR2004 (Burla, et al., 2005)'
_diffrn_ambient_temperature 298
_diffrn_detector_area_resol_mean 6.849
_diffrn_measured_fraction_theta_full 0.993
_diffrn_measured_fraction_theta_max 0.993
_diffrn_measurement_device_type 'Rigaku SCX mini'
_diffrn_measurement_method \w
_diffrn_radiation_monochromator graphite
_diffrn_radiation_source 'sealed tube'
_diffrn_radiation_type 'Mo K\a'
_diffrn_radiation_wavelength 0.71075
_diffrn_reflns_av_R_equivalents 0.0158
_diffrn_reflns_av_sigmaI/netI 0.0116
_diffrn_reflns_limit_h_max 28
_diffrn_reflns_limit_h_min -29
_diffrn_reflns_limit_k_max 12
_diffrn_reflns_limit_k_min -12
_diffrn_reflns_limit_l_max 22
_diffrn_reflns_limit_l_min -22
_diffrn_reflns_number 16821
_diffrn_reflns_theta_full 27.48
_diffrn_reflns_theta_max 27.48
_diffrn_reflns_theta_min 3.17
_exptl_absorpt_coefficient_mu 1.461
_exptl_absorpt_correction_T_max 0.7818
_exptl_absorpt_correction_T_min 0.6974
_exptl_absorpt_correction_type numerical
_exptl_absorpt_process_details 'NUMABS (Rigaku, 1999)'
_exptl_crystal_colour orange
_exptl_crystal_density_diffrn 1.850
_exptl_crystal_density_method 'not measured'
_exptl_crystal_description prism
_exptl_crystal_F_000 1816
_exptl_crystal_size_max 0.30
_exptl_crystal_size_mid 0.30
_exptl_crystal_size_min 0.20
_refine_diff_density_max 0.681
_refine_diff_density_min -0.681
_refine_diff_density_rms 0.049
_refine_ls_extinction_method none
_refine_ls_goodness_of_fit_ref 1.086
_refine_ls_hydrogen_treatment refall
_refine_ls_matrix_type full
_refine_ls_number_parameters 271
_refine_ls_number_reflns 3761
_refine_ls_number_restraints 0
_refine_ls_restrained_S_all 1.086
_refine_ls_R_factor_all 0.0215
_refine_ls_R_factor_gt 0.0202
_refine_ls_shift/su_max 0.004
_refine_ls_shift/su_mean 0.001
_refine_ls_structure_factor_coef Fsqd
_refine_ls_weighting_details 'calc w=1/[\s^2^(Fo^2^)+(0.0259P)^2^+3.2335P] where P=(Fo^2^+2Fc^2^)/3'
_refine_ls_weighting_scheme calc
_refine_ls_wR_factor_gt 0.0525
_refine_ls_wR_factor_ref 0.0532
_reflns_number_gt 3593
_reflns_number_total 3761
_reflns_threshold_expression 'I > 2\s(I)'
_cod_data_source_file c5dt02345a2.cif
_cod_data_source_block comp1DM
_cod_depositor_comments 'Adding full bibliography for 7036029--7036032.cif.'
_cod_database_code 7036030

loop_
_symmetry_equiv_pos_as_xyz
'x, y, z'
'-x, y, -z+1/2'
'x+1/2, y+1/2, z'
'-x+1/2, y+1/2, -z+1/2'
'-x, -y, -z'
'x, -y, z-1/2'
'-x+1/2, -y+1/2, -z'
'x+1/2, -y+1/2, z-1/2'

loop_
_atom_site_label
_atom_site_type_symbol
_atom_site_fract_x
_atom_site_fract_y
_atom_site_fract_z
_atom_site_U_iso_or_equiv
_atom_site_adp_type
_atom_site_occupancy
_atom_site_symmetry_multiplicity
_atom_site_calc_flag
_atom_site_refinement_flags
Pd1 Pd 0.152119(6) 0.205422(14) 0.478994(8) 0.03206(5) Uani 1 1 d .
Cl1 Cl 0.14944(3) 0.06811(5) 0.36637(3) 0.04489(11) Uani 1 1 d .
Cl2 Cl -0.00032(4) 0.40529(12) 0.16681(6) 0.1009(3) Uani 1 1 d .
O1 O 0.19264(9) 0.55496(18) 0.62406(11) 0.0639(5) Uani 1 1 d .
N1 N 0.12343(8) 0.05167(16) 0.53480(9) 0.0361(3) Uani 1 1 d .
N2 N 0.19467(9) 0.2852(2) 0.66297(11) 0.0483(4) Uani 1 1 d .
N3 N 0.17238(8) 0.32623(18) 0.57973(10) 0.0410(4) Uani 1 1 d .
N4 N 0.17348(7) 0.38343(17) 0.43385(10) 0.0368(3) Uani 1 1 d .
C1 C 0.07594(9) -0.04925(19) 0.48640(12) 0.0371(4) Uani 1 1 d .
C2 C 0.02875(10) -0.0265(2) 0.39760(13) 0.0426(4) Uani 1 1 d .
C3 C -0.01834(11) -0.1246(3) 0.35020(16) 0.0524(5) Uani 1 1 d .
C4 C -0.02054(14) -0.2506(3) 0.3892(2) 0.0620(6) Uani 1 1 d .
C5 C 0.02335(14) -0.2742(3) 0.4747(2) 0.0608(6) Uani 1 1 d .
C6 C 0.07192(11) -0.1739(2) 0.52691(15) 0.0466(5) Uani 1 1 d .
C7 C 0.11549(14) -0.1897(3) 0.61785(17) 0.0545(6) Uani 1 1 d .
C8 C 0.15517(12) -0.0837(3) 0.66474(14) 0.0513(5) Uani 1 1 d .
C9 C 0.15708(10) 0.0398(2) 0.62233(12) 0.0415(4) Uani 1 1 d .
C10 C 0.19231(11) 0.1564(3) 0.68002(13) 0.0494(5) Uani 1 1 d .
C11 C 0.18097(10) 0.4649(2) 0.56973(13) 0.0451(4) Uani 1 1 d .
C12 C 0.17709(9) 0.4947(2) 0.48295(13) 0.0427(4) Uani 1 1 d .
C13 C 0.18041(12) 0.6272(2) 0.45619(18) 0.0558(5) Uani 1 1 d .
C14 C 0.18136(13) 0.6472(3) 0.37811(19) 0.0612(6) Uani 1 1 d .
C15 C 0.17952(12) 0.5333(3) 0.32922(16) 0.0548(5) Uani 1 1 d .
C16 C 0.17524(10) 0.4028(2) 0.35860(13) 0.0432(4) Uani 1 1 d .
C17 C 0.0000 0.3066(4) 0.2500 0.0592(8) Uani 1 2 d S
H1 H 0.0281(11) 0.055(2) 0.3727(15) 0.044(6) Uiso 1 1 d .
H2 H -0.0516(13) -0.109(2) 0.2911(17) 0.054(7) Uiso 1 1 d .
H3 H -0.0524(15) -0.317(3) 0.357(2) 0.070(8) Uiso 1 1 d .
H4 H 0.0259(15) -0.351(3) 0.503(2) 0.076(9) Uiso 1 1 d .
H5 H 0.1146(14) -0.267(3) 0.6437(19) 0.062(8) Uiso 1 1 d .
H6 H 0.1848(12) -0.088(3) 0.7246(17) 0.055(7) Uiso 1 1 d .
H7 H 0.2115(13) 0.133(3) 0.7362(17) 0.055(7) Uiso 1 1 d .
H8 H 0.1829(17) 0.697(3) 0.491(2) 0.080(10) Uiso 1 1 d .
H9 H 0.1833(16) 0.734(3) 0.359(2) 0.078(9) Uiso 1 1 d .
H10 H 0.1805(15) 0.538(3) 0.277(2) 0.076(9) Uiso 1 1 d .
H11 H 0.1739(11) 0.325(2) 0.3289(15) 0.038(5) Uiso 1 1 d .
H12 H 0.0441(14) 0.249(3) 0.2781(19) 0.069(8) Uiso 1 1 d .

loop_
_atom_site_aniso_label
_atom_site_aniso_U_11
_atom_site_aniso_U_22
_atom_site_aniso_U_33
_atom_site_aniso_U_23
_atom_site_aniso_U_13
_atom_site_aniso_U_12
Pd1 0.03050(8) 0.04284(9) 0.02057(7) -0.00241(5) 0.01038(6) 0.00154(5)
Cl1 0.0520(3) 0.0543(3) 0.0326(2) -0.00959(19) 0.0237(2) -0.0026(2)
Cl2 0.0602(4) 0.1571(9) 0.0760(5) 0.0380(5) 0.0249(4) -0.0032(5)
O1 0.0706(11) 0.0599(10) 0.0472(9) -0.0194(7) 0.0169(8) 0.0088(8)
N1 0.0362(7) 0.0459(8) 0.0267(7) 0.0027(6) 0.0155(6) 0.0076(6)
N2 0.0454(9) 0.0699(12) 0.0248(8) -0.0091(7) 0.0130(7) 0.0037(8)
N3 0.0394(8) 0.0551(9) 0.0245(7) -0.0086(7) 0.0122(6) 0.0004(7)
N4 0.0287(7) 0.0455(8) 0.0311(7) -0.0023(6) 0.0103(6) -0.0017(6)
C1 0.0367(9) 0.0418(9) 0.0375(9) 0.0027(7) 0.0215(8) 0.0080(7)
C2 0.0392(10) 0.0477(11) 0.0385(10) 0.0033(8) 0.0167(8) 0.0026(8)
C3 0.0418(11) 0.0583(13) 0.0501(12) -0.0037(10) 0.0165(10) -0.0002(10)
C4 0.0555(14) 0.0531(13) 0.0754(17) -0.0084(13) 0.0297(13) -0.0086(11)
C5 0.0692(16) 0.0439(12) 0.0765(18) 0.0074(12) 0.0408(14) 0.0021(11)
C6 0.0515(11) 0.0447(10) 0.0518(12) 0.0087(9) 0.0313(10) 0.0123(9)
C7 0.0664(15) 0.0548(13) 0.0536(13) 0.0212(11) 0.0379(12) 0.0206(11)
C8 0.0544(12) 0.0683(14) 0.0358(10) 0.0174(10) 0.0254(10) 0.0224(11)
C9 0.0393(9) 0.0594(12) 0.0274(8) 0.0067(8) 0.0171(7) 0.0145(9)
C10 0.0480(11) 0.0730(15) 0.0227(9) 0.0004(9) 0.0133(8) 0.0103(10)
C11 0.0372(9) 0.0530(12) 0.0367(10) -0.0111(8) 0.0109(8) 0.0034(8)
C12 0.0307(9) 0.0483(11) 0.0416(10) -0.0064(8) 0.0112(8) -0.0024(8)
C13 0.0496(12) 0.0473(12) 0.0631(14) -0.0071(11) 0.0209(11) -0.0058(10)
C14 0.0559(14) 0.0529(14) 0.0685(16) 0.0091(12) 0.0246(12) -0.0065(11)
C15 0.0456(11) 0.0661(14) 0.0509(12) 0.0114(11) 0.0217(10) -0.0044(10)
C16 0.0374(9) 0.0548(12) 0.0373(9) 0.0016(9) 0.0177(8) -0.0033(8)
C17 0.0459(17) 0.059(2) 0.060(2) 0.000 0.0151(16) 0.000

loop_
_atom_type_symbol
_atom_type_description
_atom_type_scat_dispersion_real
_atom_type_scat_dispersion_imag
_atom_type_scat_source
C C 0.0033 0.0016 'International Tables Vol C Tables 4.2.6.8 and 6.1.1.4'
H H 0.0000 0.0000 'International Tables Vol C Tables 4.2.6.8 and 6.1.1.4'
Cl Cl 0.1484 0.1585 'International Tables Vol C Tables 4.2.6.8 and 6.1.1.4'
N N 0.0061 0.0033 'International Tables Vol C Tables 4.2.6.8 and 6.1.1.4'
O O 0.0106 0.0060 'International Tables Vol C Tables 4.2.6.8 and 6.1.1.4'
Pd Pd -0.9988 1.0072 'International Tables Vol C Tables 4.2.6.8 and 6.1.1.4'

loop_
_geom_angle_atom_site_label_1
_geom_angle_atom_site_label_2
_geom_angle_atom_site_label_3
_geom_angle
_geom_angle_site_symmetry_1
_geom_angle_site_symmetry_3
N3 Pd1 N1 90.06(7) . .
N3 Pd1 N4 81.06(7) . .
N1 Pd1 N4 169.28(6) . .
N3 Pd1 Cl1 169.24(5) . .
N1 Pd1 Cl1 95.52(4) . .
N4 Pd1 Cl1 94.23(4) . .
C9 N1 C1 118.57(17) . .
C9 N1 Pd1 117.83(14) . .
C1 N1 Pd1 123.25(11) . .
C10 N2 N3 119.89(17) . .
N2 N3 C11 114.89(16) . .
N2 N3 Pd1 126.17(14) . .
C11 N3 Pd1 116.88(13) . .
C16 N4 C12 118.96(18) . .
C16 N4 Pd1 127.92(14) . .
C12 N4 Pd1 112.50(13) . .
N1 C1 C2 120.59(17) . .
N1 C1 C6 120.49(17) . .
C2 C1 C6 118.84(19) . .
C3 C2 C1 120.8(2) . .
C3 C2 H1 119.3(15) . .
C1 C2 H1 119.8(15) . .
C2 C3 C4 120.5(2) . .
C2 C3 H2 121.6(15) . .
C4 C3 H2 117.9(15) . .
C5 C4 C3 120.0(2) . .
C5 C4 H3 119.7(18) . .
C3 C4 H3 120.3(18) . .
C4 C5 C6 121.4(2) . .
C4 C5 H4 125(2) . .
C6 C5 H4 113(2) . .
C7 C6 C5 123.4(2) . .
C7 C6 C1 118.1(2) . .
C5 C6 C1 118.4(2) . .
C8 C7 C6 119.9(2) . .
C8 C7 H5 120.6(19) . .
C6 C7 H5 119.5(19) . .
C7 C8 C9 120.2(2) . .
C7 C8 H6 123.6(16) . .
C9 C8 H6 116.0(16) . .
N1 C9 C8 121.5(2) . .
N1 C9 C10 122.52(19) . .
C8 C9 C10 115.76(18) . .
N2 C10 C9 130.99(18) . .
N2 C10 H7 116.4(17) . .
C9 C10 H7 112.3(17) . .
O1 C11 N3 126.1(2) . .
O1 C11 C12 122.1(2) . .
N3 C11 C12 111.76(16) . .
N4 C12 C13 121.6(2) . .
N4 C12 C11 116.10(18) . .
C13 C12 C11 122.2(2) . .
C12 C13 C14 119.4(2) . .
C12 C13 H8 118(2) . .
C14 C13 H8 122(2) . .
C15 C14 C13 118.9(2) . .
C15 C14 H9 120(2) . .
C13 C14 H9 121(2) . .
C14 C15 C16 119.3(2) . .
C14 C15 H10 124.0(19) . .
C16 C15 H10 116.7(19) . .
N4 C16 C15 121.8(2) . .
N4 C16 H11 115.4(14) . .
C15 C16 H11 122.7(14) . .
Cl2 C17 Cl2 113.0(2) . 2
Cl2 C17 H12 108.2(16) . .
Cl2 C17 H12 106.4(16) 2 .

loop_
_geom_bond_atom_site_label_1
_geom_bond_atom_site_label_2
_geom_bond_distance
_geom_bond_site_symmetry_2
Pd1 N3 1.9660(15) .
Pd1 N1 2.0379(16) .
Pd1 N4 2.0393(16) .
Pd1 Cl1 2.3391(5) .
Cl2 C17 1.727(2) .
O1 C11 1.216(2) .
N1 C9 1.339(2) .
N1 C1 1.390(2) .
N2 C10 1.285(3) .
N2 N3 1.343(2) .
N3 C11 1.376(3) .
N4 C16 1.338(2) .
N4 C12 1.350(3) .
C1 C2 1.408(3) .
C1 C6 1.419(3) .
C2 C3 1.363(3) .
C2 H1 0.89(2) .
C3 C4 1.405(4) .
C3 H2 0.95(2) .
C4 C5 1.352(4) .
C4 H3 0.93(3) .
C5 C6 1.415(4) .
C5 H4 0.88(3) .
C6 C7 1.412(3) .
C7 C8 1.345(4) .
C7 H5 0.87(3) .
C8 C9 1.413(3) .
C8 H6 0.93(3) .
C9 C10 1.462(3) .
C10 H7 0.88(3) .
C11 C12 1.494(3) .
C12 C13 1.376(3) .
C13 C14 1.379(4) .
C13 H8 0.89(3) .
C14 C15 1.378(4) .
C14 H9 0.91(3) .
C15 C16 1.380(3) .
C15 H10 0.92(3) .
C16 H11 0.91(2) .
C17 Cl2 1.727(2) 2
C17 H12 1.03(3) .

loop_
_geom_torsion_atom_site_label_1
_geom_torsion_atom_site_label_2
_geom_torsion_atom_site_label_3
_geom_torsion_atom_site_label_4
_geom_torsion
N3 Pd1 N1 C9 -35.08(14)
N4 Pd1 N1 C9 -68.9(4)
Cl1 Pd1 N1 C9 135.70(13)
N3 Pd1 N1 C1 151.81(14)
N4 Pd1 N1 C1 118.0(3)
Cl1 Pd1 N1 C1 -37.41(13)
C10 N2 N3 C11 -176.36(19)
C10 N2 N3 Pd1 -13.3(3)
N1 Pd1 N3 N2 31.61(17)
N4 Pd1 N3 N2 -154.41(17)
Cl1 Pd1 N3 N2 -89.7(3)
N1 Pd1 N3 C11 -165.63(15)
N4 Pd1 N3 C11 8.35(14)
Cl1 Pd1 N3 C11 73.0(3)
N3 Pd1 N4 C16 177.33(17)
N1 Pd1 N4 C16 -148.3(3)
Cl1 Pd1 N4 C16 7.08(16)
N3 Pd1 N4 C12 -11.84(13)
N1 Pd1 N4 C12 22.5(4)
Cl1 Pd1 N4 C12 177.90(12)
C9 N1 C1 C2 165.55(17)
Pd1 N1 C1 C2 -21.4(2)
C9 N1 C1 C6 -11.1(2)
Pd1 N1 C1 C6 161.92(14)
N1 C1 C2 C3 -179.31(19)
C6 C1 C2 C3 -2.6(3)
C1 C2 C3 C4 -0.1(3)
C2 C3 C4 C5 1.3(4)
C3 C4 C5 C6 0.2(4)
C4 C5 C6 C7 175.3(2)
C4 C5 C6 C1 -2.9(4)
N1 C1 C6 C7 2.4(3)
C2 C1 C6 C7 -174.32(19)
N1 C1 C6 C5 -179.23(19)
C2 C1 C6 C5 4.0(3)
C5 C6 C7 C8 -172.8(2)
C1 C6 C7 C8 5.4(3)
C6 C7 C8 C9 -4.6(3)
C1 N1 C9 C8 12.2(3)
Pd1 N1 C9 C8 -161.22(15)
C1 N1 C9 C10 -161.71(17)
Pd1 N1 C9 C10 24.9(2)
C7 C8 C9 N1 -4.5(3)
C7 C8 C9 C10 169.9(2)
N3 N2 C10 C9 -13.2(4)
N1 C9 C10 N2 5.6(4)
C8 C9 C10 N2 -168.7(2)
N2 N3 C11 O1 -16.5(3)
Pd1 N3 C11 O1 178.77(17)
N2 N3 C11 C12 161.16(16)
Pd1 N3 C11 C12 -3.5(2)
C16 N4 C12 C13 2.0(3)
Pd1 N4 C12 C13 -169.71(16)
C16 N4 C12 C11 -174.84(16)
Pd1 N4 C12 C11 13.4(2)
O1 C11 C12 N4 170.91(19)
N3 C11 C12 N4 -6.9(2)
O1 C11 C12 C13 -5.9(3)
N3 C11 C12 C13 176.27(19)
N4 C12 C13 C14 -1.2(3)
C11 C12 C13 C14 175.4(2)
C12 C13 C14 C15 -0.5(4)
C13 C14 C15 C16 1.4(4)
C12 N4 C16 C15 -1.1(3)
Pd1 N4 C16 C15 169.23(15)
C14 C15 C16 N4 -0.7(3)
